data_4075613
loop_
_publ_author_name
'Vicente, Jos\'e'
'Arcas, Aurelia'
'G\'alvez-L\'opez, Mar\'ia-Dolores'
'Jones, Peter G.'

_publ_section_title
;
 Bis(2,6-dinitroaryl)platinum(II) Complexes. Cis/Trans
 Isomerization&#x2020;
;
_journal_issue 18
_journal_name_full Organometallics
_journal_page_first 4247
_journal_paper_doi 10.1021/om060398t
_journal_volume 25
_journal_year 2006
_chemical_formula_sum 'C38 H34 Cl3 N4 O15 P Pt'
_chemical_formula_weight 1119.10
_chemical_name_systematic
;
 ?
;
_space_group_IT_number 14
_symmetry_cell_setting monoclinic
_symmetry_space_group_name_Hall '-P 2yn'
_symmetry_space_group_name_H-M 'P 1 21/n 1'
_atom_sites_solution_hydrogens geom
_atom_sites_solution_primary Patterson
_atom_sites_solution_secondary difmap
_audit_creation_method SHELXL-97
_cell_angle_alpha 90.00
_cell_angle_beta 103.874(3)
_cell_angle_gamma 90.00
_cell_formula_units_Z 4
_cell_length_a 9.9072(8)
_cell_length_b 40.753(3)
_cell_length_c 10.6809(8)
_cell_measurement_reflns_used 7210
_cell_measurement_temperature 133(2)
_cell_measurement_theta_max 28
_cell_measurement_theta_min 2
_cell_volume 4186.6(6)
_computing_cell_refinement 'Bruker SAINT'
_computing_data_collection 'Bruker SMART'
_computing_data_reduction 'Bruker SAINT'
_computing_molecular_graphics 'Siemens XP'
_computing_publication_material SHELXL-97
_computing_structure_refinement 'SHELXL-97 (Sheldrick, 1997)'
_computing_structure_solution 'SHELXS-97 (Sheldrick, 1990)'
_diffrn_ambient_temperature 133(2)
_diffrn_detector_area_resol_mean 8.192
_diffrn_measured_fraction_theta_full 1.000
_diffrn_measured_fraction_theta_max 1.000
_diffrn_measurement_device_type 'Bruker SMART 1000 CCD'
_diffrn_measurement_method '\w- & \f-scan'
_diffrn_radiation_monochromator graphite
_diffrn_radiation_source 'fine-focus sealed tube'
_diffrn_radiation_type MoK\a
_diffrn_radiation_wavelength 0.71073
_diffrn_reflns_av_R_equivalents 0.0501
_diffrn_reflns_av_sigmaI/netI 0.0318
_diffrn_reflns_limit_h_max 13
_diffrn_reflns_limit_h_min -13
_diffrn_reflns_limit_k_max 54
_diffrn_reflns_limit_k_min -54
_diffrn_reflns_limit_l_max 14
_diffrn_reflns_limit_l_min -14
_diffrn_reflns_number 76053
_diffrn_reflns_theta_full 28.00
_diffrn_reflns_theta_max 28.29
_diffrn_reflns_theta_min 2.00
_exptl_absorpt_coefficient_mu 3.656
_exptl_absorpt_correction_T_max 0.831
_exptl_absorpt_correction_T_min 0.583
_exptl_absorpt_correction_type multi-scan
_exptl_absorpt_process_details SADABS
_exptl_crystal_colour amber
_exptl_crystal_density_diffrn 1.775
_exptl_crystal_density_method 'not measured'
_exptl_crystal_description 'irregular tablet'
_exptl_crystal_F_000 2216
_exptl_crystal_size_max 0.36
_exptl_crystal_size_mid 0.15
_exptl_crystal_size_min 0.06
_refine_diff_density_max 1.912
_refine_diff_density_min -4.601
_refine_diff_density_rms 0.138
_refine_ls_extinction_method none
_refine_ls_goodness_of_fit_ref 1.226
_refine_ls_hydrogen_treatment 'rigid methyls, others riding'
_refine_ls_matrix_type full
_refine_ls_number_parameters 565
_refine_ls_number_reflns 10391
_refine_ls_number_restraints 72
_refine_ls_restrained_S_all 1.222
_refine_ls_R_factor_all 0.0518
_refine_ls_R_factor_gt 0.0436
_refine_ls_shift/su_max 0.006
_refine_ls_shift/su_mean 0.000
_refine_ls_structure_factor_coef Fsqd
_refine_ls_weighting_details 'calc w=1/[\s^2^(Fo^2^)+(0.0209P)^2^+19.6485P] where P=(Fo^2^+2Fc^2^)/3'
_refine_ls_weighting_scheme calc
_refine_ls_wR_factor_gt 0.0877
_refine_ls_wR_factor_ref 0.0897
_reflns_number_gt 9128
_reflns_number_total 10391
_reflns_threshold_expression >2sigma(I)
_cod_data_source_file om060398tsi20060509_081834.cif
_cod_data_source_block multwi
_cod_depositor_comments
;
The following automatic conversions were performed:

'_geom_bond_publ_flag' value 'Y' changed to 'y' according to
/home/saulius/struct/CIF-dictionaries/cif_core.dic dictionary named
'cif_core.dic' version 2.4.1 from 2010-06-29 (44
times).

'_geom_angle_publ_flag' value 'Y' changed to 'y' according
to /home/saulius/struct/CIF-dictionaries/cif_core.dic dictionary
named 'cif_core.dic' version 2.4.1 from 2010-06-29 (67 times).

Automatic conversion script
Id: cif_fix_values 1715 2011-07-08 13:25:40Z adriana 
;
_cod_original_cell_volume 4186.6(5)
_cod_original_sg_symbol_H-M 'P 21/n'
_cod_database_code 4075613

loop_
_symmetry_equiv_pos_as_xyz
'x, y, z'
'-x+1/2, y+1/2, -z+1/2'
'-x, -y, -z'
'x-1/2, -y-1/2, z-1/2'

loop_
_atom_site_label
_atom_site_type_symbol
_atom_site_fract_x
_atom_site_fract_y
_atom_site_fract_z
_atom_site_U_iso_or_equiv
_atom_site_adp_type
_atom_site_occupancy
_atom_site_symmetry_multiplicity
_atom_site_calc_flag
_atom_site_refinement_flags
Pt Pt 0.761323(18) 0.629369(4) 0.554904(16) 0.01547(5) Uani 1 1 d .
P P 0.67211(12) 0.59448(3) 0.68825(11) 0.0158(2) Uani 1 1 d .
O1 O 0.9047(6) 0.66786(11) 0.3828(4) 0.0526(13) Uani 1 1 d .
O11 O 0.4796(6) 0.67020(10) 0.3218(5) 0.0563(14) Uani 1 1 d .
O12 O 0.4151(8) 0.64562(12) 0.4699(6) 0.080(2) Uani 1 1 d .
O13 O 0.2992(4) 0.61443(9) 0.1825(3) 0.0263(8) Uani 1 1 d .
O14 O 0.3844(4) 0.55762(8) 0.0705(3) 0.0230(7) Uani 1 1 d .
O15 O 0.6597(4) 0.53764(8) 0.1593(3) 0.0245(7) Uani 1 1 d .
O16 O 0.9284(4) 0.58308(11) 0.3839(4) 0.0367(9) Uani 1 1 d .
O17 O 0.8457(4) 0.53486(9) 0.4013(4) 0.0350(9) Uani 1 1 d .
O21 O 0.6876(5) 0.70840(13) 0.5201(4) 0.0507(13) Uani 1 1 d .
O22 O 0.5537(4) 0.70571(10) 0.6498(4) 0.0366(10) Uani 1 1 d .
O23 O 0.7519(4) 0.73870(8) 0.8410(4) 0.0247(8) Uani 1 1 d .
O24 O 0.9799(4) 0.72229(9) 1.0358(3) 0.0267(8) Uani 1 1 d .
O25 O 1.1269(4) 0.66365(9) 1.0072(3) 0.0262(8) Uani 1 1 d .
O26 O 1.1041(5) 0.62148(10) 0.7195(4) 0.0411(10) Uani 1 1 d .
O27 O 1.0426(4) 0.60268(9) 0.8858(4) 0.0332(9) Uani 1 1 d .
N11 N 0.4649(4) 0.64572(10) 0.3794(4) 0.0220(8) Uani 1 1 d U
N12 N 0.8311(4) 0.56402(11) 0.3739(4) 0.0232(9) Uani 1 1 d U
N21 N 0.6648(4) 0.70233(10) 0.6244(4) 0.0220(8) Uani 1 1 d U
N22 N 1.0427(4) 0.62363(10) 0.8047(4) 0.0244(9) Uani 1 1 d U
C1 C 0.8507(6) 0.65533(13) 0.4462(5) 0.0274(11) Uani 1 1 d .
C11 C 0.6514(5) 0.60410(11) 0.3921(4) 0.0163(8) Uani 1 1 d U
C12 C 0.5174(5) 0.61493(11) 0.3353(4) 0.0190(9) Uani 1 1 d U
C13 C 0.4241(5) 0.60009(12) 0.2313(4) 0.0193(9) Uani 1 1 d U
C14 C 0.4697(5) 0.57281(11) 0.1744(4) 0.0200(9) Uani 1 1 d U
C15 C 0.6049(5) 0.56143(11) 0.2232(4) 0.0179(9) Uani 1 1 d U
C16 C 0.6895(5) 0.57700(11) 0.3296(4) 0.0178(9) Uani 1 1 d U
C17 C 0.1795(6) 0.59646(16) 0.1981(6) 0.0377(14) Uani 1 1 d .
H17A H 0.1868 0.5736 0.1722 0.045 Uiso 1 1 calc R
H17B H 0.0952 0.6063 0.1439 0.045 Uiso 1 1 calc R
H17C H 0.1748 0.5972 0.2886 0.045 Uiso 1 1 calc R
C18 C 0.3677(6) 0.57627(13) -0.0468(5) 0.0272(11) Uani 1 1 d .
H18A H 0.3503 0.5993 -0.0298 0.033 Uiso 1 1 calc R
H18B H 0.2888 0.5676 -0.1120 0.033 Uiso 1 1 calc R
H18C H 0.4525 0.5746 -0.0783 0.033 Uiso 1 1 calc R
C19 C 0.6098(7) 0.50498(13) 0.1732(6) 0.0348(13) Uani 1 1 d .
H19A H 0.6418 0.4979 0.2632 0.042 Uiso 1 1 calc R
H19B H 0.6457 0.4899 0.1174 0.042 Uiso 1 1 calc R
H19C H 0.5079 0.5049 0.1485 0.042 Uiso 1 1 calc R
C21 C 0.8461(5) 0.66030(11) 0.7096(4) 0.0172(9) Uani 1 1 d U
C22 C 0.7840(5) 0.69025(11) 0.7258(4) 0.0171(9) Uani 1 1 d U
C23 C 0.8255(5) 0.71115(12) 0.8324(5) 0.0194(9) Uani 1 1 d U
C24 C 0.9398(5) 0.70200(11) 0.9306(4) 0.0192(9) Uani 1 1 d U
C25 C 1.0114(5) 0.67363(12) 0.9179(4) 0.0202(9) Uani 1 1 d U
C26 C 0.9619(5) 0.65369(11) 0.8101(4) 0.0184(9) Uani 1 1 d U
C27 C 0.8291(6) 0.76898(12) 0.8409(5) 0.0283(11) Uani 1 1 d .
H27A H 0.9092 0.7693 0.9154 0.034 Uiso 1 1 calc R
H27B H 0.7686 0.7877 0.8459 0.034 Uiso 1 1 calc R
H27C H 0.8615 0.7704 0.7613 0.034 Uiso 1 1 calc R
C28 C 0.9732(6) 0.70759(15) 1.1567(5) 0.0313(12) Uani 1 1 d .
H28A H 0.8799 0.6986 1.1498 0.038 Uiso 1 1 calc R
H28B H 0.9933 0.7242 1.2248 0.038 Uiso 1 1 calc R
H28C H 1.0418 0.6899 1.1777 0.038 Uiso 1 1 calc R
C29 C 1.2436(6) 0.68497(16) 1.0193(6) 0.0375(14) Uani 1 1 d .
H29A H 1.2730 0.6852 0.9380 0.045 Uiso 1 1 calc R
H29B H 1.3203 0.6771 1.0887 0.045 Uiso 1 1 calc R
H29C H 1.2177 0.7072 1.0395 0.045 Uiso 1 1 calc R
C31 C 0.7830(5) 0.55868(12) 0.7370(4) 0.0207(9) Uani 1 1 d U
C32 C 0.7453(6) 0.53539(12) 0.8179(5) 0.0257(10) Uani 1 1 d U
H32 H 0.6644 0.5386 0.8494 0.031 Uiso 1 1 calc R
C33 C 0.8261(6) 0.50755(13) 0.8523(5) 0.0304(11) Uani 1 1 d U
H33 H 0.8005 0.4917 0.9075 0.036 Uiso 1 1 calc R
C34 C 0.9449(6) 0.50287(13) 0.8061(5) 0.0314(12) Uani 1 1 d U
H34 H 1.0006 0.4839 0.8301 0.038 Uiso 1 1 calc R
C35 C 0.9812(6) 0.52586(13) 0.7256(5) 0.0283(11) Uani 1 1 d U
H35 H 1.0611 0.5225 0.6927 0.034 Uiso 1 1 calc R
C36 C 0.9019(5) 0.55388(12) 0.6924(5) 0.0226(10) Uani 1 1 d U
H36 H 0.9291 0.5699 0.6387 0.027 Uiso 1 1 calc R
C41 C 0.5053(5) 0.57512(11) 0.6157(4) 0.0170(9) Uani 1 1 d U
C42 C 0.5067(5) 0.54909(11) 0.5303(4) 0.0200(9) Uani 1 1 d U
H42 H 0.5927 0.5417 0.5157 0.024 Uiso 1 1 calc R
C43 C 0.3837(5) 0.53395(12) 0.4668(5) 0.0222(10) Uani 1 1 d U
H43 H 0.3857 0.5165 0.4083 0.027 Uiso 1 1 calc R
C44 C 0.2576(5) 0.54437(12) 0.4888(5) 0.0243(10) Uani 1 1 d U
H44 H 0.1733 0.5339 0.4464 0.029 Uiso 1 1 calc R
C45 C 0.2561(5) 0.57021(13) 0.5732(5) 0.0246(10) Uani 1 1 d U
H45 H 0.1702 0.5775 0.5883 0.030 Uiso 1 1 calc R
C46 C 0.3787(5) 0.58548(12) 0.6357(5) 0.0213(9) Uani 1 1 d U
H46 H 0.3760 0.6032 0.6927 0.026 Uiso 1 1 calc R
C51 C 0.6544(5) 0.61504(12) 0.8347(4) 0.0200(9) Uani 1 1 d U
C52 C 0.5685(6) 0.64247(13) 0.8211(5) 0.0260(10) Uani 1 1 d U
H52 H 0.5153 0.6487 0.7381 0.031 Uiso 1 1 calc R
C53 C 0.5604(6) 0.66077(14) 0.9285(6) 0.0345(12) Uani 1 1 d U
H53 H 0.5017 0.6795 0.9190 0.041 Uiso 1 1 calc R
C54 C 0.6381(7) 0.65173(16) 1.0502(6) 0.0407(14) Uani 1 1 d U
H54 H 0.6315 0.6641 1.1239 0.049 Uiso 1 1 calc R
C55 C 0.7245(6) 0.62484(15) 1.0632(5) 0.0358(13) Uani 1 1 d U
H55 H 0.7796 0.6193 1.1463 0.043 Uiso 1 1 calc R
C56 C 0.7333(7) 0.60550(15) 0.9578(5) 0.0342(12) Uani 1 1 d U
H56 H 0.7905 0.5865 0.9684 0.041 Uiso 1 1 calc R
C99 C 1.1627(7) 0.73828(17) 0.6134(6) 0.0430(16) Uani 1 1 d .
H99 H 1.2347 0.7477 0.5722 0.052 Uiso 1 1 calc R
Cl1 Cl 1.17766(19) 0.75730(5) 0.76390(16) 0.0521(4) Uani 1 1 d .
Cl2 Cl 0.9978(2) 0.74579(5) 0.51263(17) 0.0537(4) Uani 1 1 d .
Cl3 Cl 1.1906(2) 0.69565(5) 0.63310(19) 0.0566(5) Uani 1 1 d .

loop_
_atom_site_aniso_label
_atom_site_aniso_U_11
_atom_site_aniso_U_22
_atom_site_aniso_U_33
_atom_site_aniso_U_23
_atom_site_aniso_U_13
_atom_site_aniso_U_12
Pt 0.01670(8) 0.01557(8) 0.01338(8) -0.00082(7) 0.00209(6) -0.00161(7)
P 0.0157(6) 0.0158(5) 0.0155(5) -0.0009(4) 0.0028(4) -0.0006(4)
O1 0.087(4) 0.042(3) 0.033(2) -0.002(2) 0.024(2) -0.027(3)
O11 0.098(4) 0.019(2) 0.064(3) 0.004(2) 0.045(3) 0.011(2)
O12 0.156(6) 0.028(3) 0.090(4) 0.014(3) 0.096(5) 0.031(3)
O13 0.0216(18) 0.0237(18) 0.0289(18) 0.0033(15) -0.0031(15) 0.0021(15)
O14 0.0284(19) 0.0210(17) 0.0158(15) -0.0021(13) -0.0021(14) -0.0056(14)
O15 0.033(2) 0.0178(17) 0.0242(17) -0.0076(14) 0.0084(15) 0.0014(14)
O16 0.022(2) 0.042(2) 0.047(2) -0.0035(19) 0.0079(18) -0.0028(17)
O17 0.039(2) 0.025(2) 0.035(2) -0.0022(16) -0.0009(18) 0.0136(17)
O21 0.049(3) 0.076(3) 0.025(2) 0.017(2) 0.007(2) 0.023(3)
O22 0.021(2) 0.037(2) 0.048(2) 0.0155(19) 0.0007(18) 0.0021(17)
O23 0.0245(19) 0.0114(15) 0.037(2) -0.0045(14) 0.0049(16) -0.0008(13)
O24 0.038(2) 0.0218(18) 0.0168(16) -0.0057(13) 0.0002(15) -0.0037(15)
O25 0.0240(19) 0.0239(18) 0.0241(17) -0.0020(14) -0.0073(14) -0.0003(15)
O26 0.043(3) 0.037(2) 0.049(3) -0.0073(19) 0.022(2) 0.0092(19)
O27 0.035(2) 0.026(2) 0.032(2) 0.0009(16) -0.0028(17) 0.0065(17)
N11 0.024(2) 0.020(2) 0.0189(19) -0.0020(16) -0.0013(17) 0.0056(16)
N12 0.024(2) 0.027(2) 0.0181(19) -0.0047(16) 0.0031(16) 0.0038(17)
N21 0.026(2) 0.0139(19) 0.023(2) -0.0006(15) -0.0014(17) -0.0008(16)
N22 0.022(2) 0.020(2) 0.027(2) -0.0062(17) -0.0022(17) 0.0008(16)
C1 0.031(3) 0.032(3) 0.021(2) -0.009(2) 0.009(2) -0.014(2)
C11 0.019(2) 0.014(2) 0.016(2) 0.0015(16) 0.0031(17) -0.0020(16)
C12 0.025(2) 0.015(2) 0.018(2) 0.0026(17) 0.0060(18) 0.0020(18)
C13 0.018(2) 0.020(2) 0.018(2) 0.0037(17) 0.0008(18) -0.0008(17)
C14 0.024(2) 0.018(2) 0.015(2) 0.0016(17) 0.0004(18) -0.0036(18)
C15 0.022(2) 0.015(2) 0.017(2) -0.0020(16) 0.0051(18) -0.0013(17)
C16 0.019(2) 0.017(2) 0.017(2) 0.0006(17) 0.0041(17) -0.0015(17)
C17 0.022(3) 0.051(4) 0.039(3) 0.013(3) 0.005(2) 0.003(3)
C18 0.031(3) 0.031(3) 0.015(2) 0.003(2) -0.002(2) -0.003(2)
C19 0.047(4) 0.017(2) 0.037(3) -0.009(2) 0.003(3) -0.001(2)
C21 0.018(2) 0.016(2) 0.017(2) -0.0025(16) 0.0039(17) -0.0018(17)
C22 0.015(2) 0.017(2) 0.017(2) 0.0030(17) 0.0000(17) -0.0033(17)
C23 0.018(2) 0.019(2) 0.022(2) 0.0000(17) 0.0048(18) -0.0027(18)
C24 0.020(2) 0.017(2) 0.018(2) -0.0010(17) 0.0015(18) -0.0036(18)
C25 0.019(2) 0.022(2) 0.018(2) -0.0015(17) 0.0004(18) -0.0013(18)
C26 0.018(2) 0.018(2) 0.019(2) -0.0017(17) 0.0039(18) -0.0004(17)
C27 0.038(3) 0.011(2) 0.034(3) -0.002(2) 0.004(2) -0.002(2)
C28 0.036(3) 0.040(3) 0.018(2) -0.004(2) 0.007(2) 0.001(2)
C29 0.023(3) 0.047(4) 0.037(3) 0.004(3) -0.002(2) -0.002(3)
C31 0.021(2) 0.019(2) 0.018(2) 0.0008(17) -0.0013(18) -0.0018(18)
C32 0.026(3) 0.021(2) 0.030(3) 0.006(2) 0.005(2) -0.0010(19)
C33 0.037(3) 0.020(2) 0.031(3) 0.007(2) 0.002(2) 0.001(2)
C34 0.033(3) 0.019(2) 0.036(3) 0.002(2) -0.005(2) 0.005(2)
C35 0.025(3) 0.025(3) 0.033(3) -0.004(2) 0.004(2) 0.003(2)
C36 0.024(3) 0.020(2) 0.021(2) -0.0013(18) 0.0010(19) -0.0002(19)
C41 0.020(2) 0.015(2) 0.017(2) -0.0003(16) 0.0046(18) -0.0036(17)
C42 0.023(2) 0.017(2) 0.022(2) 0.0002(18) 0.0078(19) -0.0010(18)
C43 0.026(3) 0.020(2) 0.019(2) -0.0018(18) 0.0037(19) -0.0020(19)
C44 0.024(2) 0.022(2) 0.024(2) -0.0004(19) 0.000(2) -0.0026(19)
C45 0.016(2) 0.032(3) 0.026(3) -0.002(2) 0.0057(19) 0.000(2)
C46 0.021(2) 0.022(2) 0.020(2) -0.0028(18) 0.0032(18) 0.0021(18)
C51 0.022(2) 0.021(2) 0.019(2) -0.0023(18) 0.0097(18) -0.0082(18)
C52 0.028(3) 0.024(2) 0.029(3) -0.003(2) 0.012(2) -0.005(2)
C53 0.038(3) 0.030(3) 0.043(3) -0.013(2) 0.024(3) -0.008(2)
C54 0.054(4) 0.046(3) 0.029(3) -0.016(3) 0.025(3) -0.020(3)
C55 0.044(3) 0.048(3) 0.017(2) -0.007(2) 0.011(2) -0.016(3)
C56 0.041(3) 0.037(3) 0.027(3) 0.013(2) 0.012(2) -0.010(3)
C99 0.045(4) 0.052(4) 0.036(3) -0.013(3) 0.018(3) -0.016(3)
Cl1 0.0544(10) 0.0692(12) 0.0356(8) -0.0162(8) 0.0168(7) -0.0215(9)
Cl2 0.0592(11) 0.0516(10) 0.0450(9) -0.0024(8) 0.0019(8) -0.0013(8)
Cl3 0.0591(11) 0.0540(11) 0.0561(11) -0.0028(8) 0.0128(9) 0.0045(9)

loop_
_atom_type_symbol
_atom_type_description
_atom_type_scat_dispersion_real
_atom_type_scat_dispersion_imag
_atom_type_scat_source
C C 0.0033 0.0016 'International Tables Vol C Tables 4.2.6.8 and 6.1.1.4'
H H 0.0000 0.0000 'International Tables Vol C Tables 4.2.6.8 and 6.1.1.4'
N N 0.0061 0.0033 'International Tables Vol C Tables 4.2.6.8 and 6.1.1.4'
O O 0.0106 0.0060 'International Tables Vol C Tables 4.2.6.8 and 6.1.1.4'
P P 0.1023 0.0942 'International Tables Vol C Tables 4.2.6.8 and 6.1.1.4'
Pt Pt -1.7033 8.3905 'International Tables Vol C Tables 4.2.6.8 and 6.1.1.4'
Cl Cl 0.1484 0.1585 'International Tables Vol C Tables 4.2.6.8 and 6.1.1.4'

loop_
_geom_angle_atom_site_label_1
_geom_angle_atom_site_label_2
_geom_angle_atom_site_label_3
_geom_angle
_geom_angle_publ_flag
C1 Pt C21 89.40(19) y
C1 Pt C11 89.55(19) y
C21 Pt C11 170.79(18) y
C1 Pt P 174.32(18) y
C21 Pt P 91.39(13) y
C11 Pt P 90.55(12) y
C51 P C31 107.4(2) y
C51 P C41 107.4(2) y
C31 P C41 101.4(2) y
C51 P Pt 111.92(15) y
C31 P Pt 111.79(16) y
C41 P Pt 116.18(15) y
C13 O13 C17 116.1(4) y
C14 O14 C18 112.7(4) y
C15 O15 C19 114.5(4) y
C23 O23 C27 114.4(4) y
C24 O24 C28 114.6(4) y
C25 O25 C29 114.0(4) y
O12 N11 O11 123.1(5) y
O12 N11 C12 120.3(4) y
O11 N11 C12 116.6(4) y
O16 N12 O17 123.4(5) y
O16 N12 C16 118.2(4) y
O17 N12 C16 118.4(4) y
O22 N21 O21 124.4(5) y
O22 N21 C22 119.0(4) y
O21 N21 C22 116.6(4) y
O26 N22 O27 124.8(4) y
O26 N22 C26 117.7(4) y
O27 N22 C26 117.5(4) y
O1 C1 Pt 174.9(5) y
C16 C11 C12 112.5(4) y
C16 C11 Pt 130.2(3) y
C12 C11 Pt 117.3(3) y
C11 C12 C13 126.0(4) y
C11 C12 N11 120.1(4) y
C13 C12 N11 113.8(4) y
O13 C13 C14 122.6(4) y
O13 C13 C12 119.1(4) y
C14 C13 C12 118.0(4) y
O14 C14 C13 120.8(4) y
O14 C14 C15 120.2(4) y
C13 C14 C15 119.0(4) y
O15 C15 C16 119.7(4) y
O15 C15 C14 120.6(4) y
C16 C15 C14 119.4(4) y
C11 C16 C15 125.1(4) y
C11 C16 N12 118.7(4) y
C15 C16 N12 116.2(4) y
C22 C21 C26 112.2(4) y
C22 C21 Pt 121.4(3) y
C26 C21 Pt 126.3(3) y
C21 C22 C23 125.5(4) y
C21 C22 N21 119.8(4) y
C23 C22 N21 114.7(4) y
O23 C23 C24 121.5(4) y
O23 C23 C22 120.1(4) y
C24 C23 C22 118.3(4) y
O24 C24 C25 121.9(4) y
O24 C24 C23 118.5(4) y
C25 C24 C23 119.6(4) y
O25 C25 C24 123.1(4) y
O25 C25 C26 118.2(4) y
C24 C25 C26 118.7(4) y
C21 C26 C25 125.6(4) y
C21 C26 N22 119.0(4) y
C25 C26 N22 115.4(4) y
C36 C31 C32 119.5(5) ?
C36 C31 P 121.2(4) ?
C32 C31 P 119.3(4) ?
C33 C32 C31 119.9(5) ?
C32 C33 C34 120.0(5) ?
C35 C34 C33 119.8(5) ?
C34 C35 C36 120.3(5) ?
C35 C36 C31 120.4(5) ?
C46 C41 C42 118.7(4) ?
C46 C41 P 124.2(4) ?
C42 C41 P 117.0(4) ?
C43 C42 C41 120.6(5) ?
C42 C43 C44 120.0(5) ?
C45 C44 C43 119.4(5) ?
C46 C45 C44 120.5(5) ?
C45 C46 C41 120.7(4) ?
C52 C51 C56 120.4(5) ?
C52 C51 P 117.6(4) ?
C56 C51 P 121.8(4) ?
C53 C52 C51 120.1(5) ?
C52 C53 C54 120.1(6) ?
C55 C54 C53 119.8(5) ?
C54 C55 C56 121.7(6) ?
C55 C56 C51 117.9(6) ?
Cl2 C99 Cl1 110.2(4) ?
Cl2 C99 Cl3 110.0(3) ?
Cl1 C99 Cl3 110.4(4) ?

loop_
_geom_bond_atom_site_label_1
_geom_bond_atom_site_label_2
_geom_bond_distance
_geom_bond_publ_flag
Pt C1 1.935(5) y
Pt C21 2.087(4) y
Pt C11 2.088(4) y
Pt P 2.3312(12) y
P C51 1.820(5) y
P C31 1.826(5) y
P C41 1.828(5) y
O1 C1 1.087(6) y
O11 N11 1.199(6) y
O12 N11 1.185(6) y
O13 C13 1.354(6) y
O13 C17 1.437(7) y
O14 C14 1.371(5) y
O14 C18 1.440(6) y
O15 C15 1.371(5) y
O15 C19 1.440(6) y
O16 N12 1.223(6) y
O17 N12 1.224(6) y
O21 N21 1.214(6) y
O22 N21 1.203(6) y
O23 C23 1.354(6) y
O23 C27 1.452(6) y
O24 C24 1.375(5) y
O24 C28 1.440(6) y
O25 C25 1.364(6) y
O25 C29 1.427(7) y
O26 N22 1.213(6) y
O27 N22 1.216(6) y
N11 C12 1.478(6) y
N12 C16 1.467(6) y
N21 C22 1.482(6) y
N22 C26 1.472(6) y
C11 C16 1.389(6) y
C11 C12 1.393(7) y
C12 C13 1.401(7) y
C13 C14 1.393(7) y
C14 C15 1.395(7) y
C15 C16 1.393(6) y
C21 C22 1.396(6) y
C21 C26 1.397(6) y
C22 C23 1.402(6) y
C23 C24 1.397(7) y
C24 C25 1.381(7) y
C25 C26 1.398(6) y
C31 C36 1.386(7) ?
C31 C32 1.394(7) ?
C32 C33 1.386(7) ?
C33 C34 1.394(8) ?
C34 C35 1.377(8) ?
C35 C36 1.383(7) ?
C41 C46 1.387(7) ?
C41 C42 1.401(6) ?
C42 C43 1.389(7) ?
C43 C44 1.392(7) ?
C44 C45 1.389(7) ?
C45 C46 1.385(7) ?
C51 C52 1.391(7) ?
C51 C56 1.414(7) ?
C52 C53 1.387(7) ?
C53 C54 1.392(9) ?
C54 C55 1.377(9) ?
C55 C56 1.394(8) ?
C99 Cl2 1.754(7) ?
C99 Cl1 1.759(6) ?
C99 Cl3 1.764(7) ?

loop_
_geom_hbond_atom_site_label_D
_geom_hbond_atom_site_label_H
_geom_hbond_atom_site_label_A
_geom_hbond_distance_DH
_geom_hbond_distance_HA
_geom_hbond_distance_DA
_geom_hbond_angle_DHA
_geom_hbond_site_symmetry_A
C99 H99 O23 1.00 2.58 3.370(7) 136.3 4_675
C45 H45 O26 0.95 2.46 3.194(6) 134.1 1_455
